data_4024116
loop_
_publ_author_name
'Anjan Patel'
'Falk Liebner'
'Thomas Netscher'
'Kurt Mereiter'
'Thomas Rosenau'

_publ_contact_author_address
;
 Prof. Dr. Thomas Rosenau
 Department of Chemistry,  
 University of Natural Resources (BOKU), 
 Muthgasse 18, 
 A-1190 Vienna, Austria 
;
_publ_contact_author_email thomas.rosenau@boku.ac.at
_publ_contact_author_fax '+43-1-36006 6059'
_publ_contact_author_name 'Prof. Dr. Thomas Rosenau'
_publ_contact_author_phone '+43-1-36006 6061'
_publ_section_title
;
 Vitamin E Chemistry. Nitration of Non-\a-tocopherols:
 Products and Mechanistic Considerations
;
_journal_name_full 'Journal of Organic Chemistry'
_journal_page_first 6504
_journal_page_last 6512
_journal_paper_doi 10.1021/jo0706832
_journal_volume 72
_journal_year 2007
_chemical_formula_moiety 'C13 H18 O2'
_chemical_formula_sum 'C13 H18 O2'
_chemical_formula_weight 206.27
_chemical_name_common 'compound (7)'
_chemical_name_systematic
; 
6-Hydroxy-2,2,5,8-tetramethylchroman
;
_space_group_IT_number 15
_symmetry_cell_setting monoclinic
_symmetry_space_group_name_Hall '-C 2yc'
_symmetry_space_group_name_H-M 'C 1 2/c 1'
_atom_sites_solution_hydrogens geom
_atom_sites_solution_primary direct
_atom_sites_solution_secondary difmap
_audit_creation_method SHELXL-97
_cell_angle_alpha 90.00
_cell_angle_beta 114.7060(10)
_cell_angle_gamma 90.00
_cell_formula_units_Z 16
_cell_length_a 22.4807(12)
_cell_length_b 10.3086(5)
_cell_length_c 22.0953(12)
_cell_measurement_reflns_used 5780
_cell_measurement_temperature 173(2)
_cell_measurement_theta_max 30.03
_cell_measurement_theta_min 2.25
_cell_volume 4651.8(4)
_computing_cell_refinement 'Bruker SAINT'
_computing_data_collection 'Bruker SMART'
_computing_data_reduction 'Bruker SAINT, SADABS, XPREP'
_computing_molecular_graphics 'Bruker SHELXTL'
_computing_publication_material 'Bruker SHELXTL'
_computing_structure_refinement 'SHELXL-97 (Sheldrick, 1997)'
_computing_structure_solution 'SHELXS-97 (Sheldrick, 1997)'
_diffrn_ambient_temperature 173(2)
_diffrn_measured_fraction_theta_full 0.991
_diffrn_measured_fraction_theta_max 0.991
_diffrn_measurement_device_type 'CCD area detector'
_diffrn_measurement_method 'phi and omega scans'
_diffrn_radiation_monochromator graphite
_diffrn_radiation_source 'fine-focus sealed tube'
_diffrn_radiation_type MoK\a
_diffrn_radiation_wavelength 0.71073
_diffrn_reflns_av_R_equivalents 0.0186
_diffrn_reflns_av_sigmaI/netI 0.0218
_diffrn_reflns_limit_h_max 28
_diffrn_reflns_limit_h_min -27
_diffrn_reflns_limit_k_max 13
_diffrn_reflns_limit_k_min -9
_diffrn_reflns_limit_l_max 27
_diffrn_reflns_limit_l_min -28
_diffrn_reflns_number 14100
_diffrn_reflns_theta_full 27.00
_diffrn_reflns_theta_max 27.00
_diffrn_reflns_theta_min 2.25
_diffrn_standards_decay_% 0
_exptl_absorpt_coefficient_mu 0.078
_exptl_absorpt_correction_T_max 0.97
_exptl_absorpt_correction_T_min 0.90
_exptl_absorpt_correction_type multi-scan
_exptl_absorpt_process_details 'program SADABS, V2.10'
_exptl_crystal_colour colorless
_exptl_crystal_density_diffrn 1.178
_exptl_crystal_density_method 'not measured'
_exptl_crystal_description block
_exptl_crystal_F_000 1792
_exptl_crystal_size_max 0.55
_exptl_crystal_size_mid 0.43
_exptl_crystal_size_min 0.36
_refine_diff_density_max 0.308
_refine_diff_density_min -0.221
_refine_diff_density_rms 0.045
_refine_ls_extinction_method none
_refine_ls_goodness_of_fit_ref 1.020
_refine_ls_hydrogen_treatment mixed
_refine_ls_matrix_type full
_refine_ls_number_parameters 285
_refine_ls_number_reflns 5033
_refine_ls_number_restraints 82
_refine_ls_restrained_S_all 1.014
_refine_ls_R_factor_all 0.0554
_refine_ls_R_factor_gt 0.0462
_refine_ls_shift/su_max 0.001
_refine_ls_shift/su_mean 0.000
_refine_ls_structure_factor_coef Fsqd
_refine_ls_weighting_details 'calc w=1/[\s^2^(Fo^2^)+(0.0773P)^2^+1.9153P] where P=(Fo^2^+2Fc^2^)/3'
_refine_ls_weighting_scheme calc
_refine_ls_wR_factor_gt 0.1225
_refine_ls_wR_factor_ref 0.1309
_reflns_number_gt 4156
_reflns_number_total 5033
_reflns_threshold_expression >2sigma(I)
_cod_data_source_file jo0706832si20070403_060801_2.cif
_cod_data_source_block 7=1189
_cod_depositor_comments
;
The following automatic conversions were performed:
'_symmetry_cell_setting' value 'Monoclinic' changed to 'monoclinic'
according to '/home/saulius/struct/CIF-dictionaries/cif_core.dic'
dictionary named 'cif_core.dic' version 2.4.1 from 2010-06-29.

Automatic conversion script
Id: cif_fix_enum 1527 2010-12-29 10:47:43Z saulius 
;
_cod_original_sg_symbol_H-M 'C 2/c'
_cod_database_code 4024116

loop_
_symmetry_equiv_pos_as_xyz
'x, y, z'
'-x, y, -z+1/2'
'x+1/2, y+1/2, z'
'-x+1/2, y+1/2, -z+1/2'
'-x, -y, -z'
'x, -y, z-1/2'
'-x+1/2, -y+1/2, -z'
'x+1/2, -y+1/2, z-1/2'

loop_
_atom_site_label
_atom_site_type_symbol
_atom_site_fract_x
_atom_site_fract_y
_atom_site_fract_z
_atom_site_U_iso_or_equiv
_atom_site_adp_type
_atom_site_occupancy
_atom_site_symmetry_multiplicity
_atom_site_calc_flag
_atom_site_refinement_flags
_atom_site_disorder_assembly
_atom_site_disorder_group
O1 O 0.20419(5) 0.33530(8) 0.32754(4) 0.0315(2) Uani 1 1 d U . .
O2 O 0.09401(6) 0.82409(10) 0.28208(5) 0.0411(3) Uani 1 1 d U . .
H2O H 0.0670(10) 0.8314(18) 0.2432(10) 0.049 Uiso 1 1 d . . .
C1 C 0.18387(7) 0.24120(13) 0.27373(7) 0.0351(3) Uani 1 1 d U . .
C2 C 0.10949(8) 0.23596(13) 0.24100(7) 0.0389(3) Uani 1 1 d U . .
H2A H 0.0932 0.2113 0.2746 0.047 Uiso 1 1 calc R . .
H2B H 0.0951 0.1687 0.2058 0.047 Uiso 1 1 calc R . .
C3 C 0.08024(8) 0.36610(14) 0.21052(7) 0.0424(4) Uani 1 1 d U . .
H3A H 0.0843 0.3779 0.1680 0.051 Uiso 1 1 calc R . .
H3B H 0.0331 0.3676 0.2009 0.051 Uiso 1 1 calc R . .
C4 C 0.11494(7) 0.47577(13) 0.25751(6) 0.0319(3) Uani 1 1 d U . .
C5 C 0.08881(7) 0.60071(14) 0.24724(6) 0.0354(3) Uani 1 1 d U . .
H5 H 0.0496 0.6184 0.2090 0.043 Uiso 1 1 calc R . .
C6 C 0.11908(7) 0.69884(13) 0.29178(7) 0.0313(3) Uani 1 1 d U . .
C7 C 0.17543(6) 0.67614(12) 0.35010(6) 0.0282(3) Uani 1 1 d U . .
C8 C 0.20241(6) 0.55147(12) 0.36117(6) 0.0262(3) Uani 1 1 d U . .
C9 C 0.17311(6) 0.45393(12) 0.31364(6) 0.0266(3) Uani 1 1 d U . .
C10 C 0.21236(9) 0.11376(14) 0.30807(8) 0.0479(4) Uani 1 1 d U . .
H10A H 0.1974 0.0972 0.3431 0.072 Uiso 1 1 calc R . .
H10B H 0.2603 0.1187 0.3278 0.072 Uiso 1 1 calc R . .
H10C H 0.1978 0.0432 0.2754 0.072 Uiso 1 1 calc R . .
C11 C 0.21311(10) 0.27983(18) 0.22542(9) 0.0530(4) Uani 1 1 d U . .
H11A H 0.1974 0.3664 0.2075 0.080 Uiso 1 1 calc R . .
H11B H 0.1998 0.2170 0.1888 0.080 Uiso 1 1 calc R . .
H11C H 0.2610 0.2810 0.2488 0.080 Uiso 1 1 calc R . .
C12 C 0.20553(8) 0.78487(14) 0.39871(8) 0.0416(3) Uani 1 1 d U . .
H12A H 0.1964 0.8677 0.3748 0.062 Uiso 1 1 calc R . .
H12B H 0.2530 0.7720 0.4214 0.062 Uiso 1 1 calc R . .
H12C H 0.1869 0.7858 0.4316 0.062 Uiso 1 1 calc R . .
C13 C 0.26194(7) 0.51916(14) 0.42372(7) 0.0367(3) Uani 1 1 d U . .
H13A H 0.2996 0.5685 0.4247 0.055 Uiso 1 1 calc R . .
H13B H 0.2711 0.4261 0.4245 0.055 Uiso 1 1 calc R . .
H13C H 0.2538 0.5419 0.4627 0.055 Uiso 1 1 calc R . .
O1' O 0.04272(4) 1.31414(9) 0.48608(5) 0.0309(2) Uani 1 1 d U . .
O2' O 0.00876(6) 0.86515(10) 0.33883(5) 0.0392(2) Uani 1 1 d U . .
H2'O H 0.0401(9) 0.8569(17) 0.3266(9) 0.047 Uiso 1 1 d . . .
C1' C 0.09630(6) 1.40379(12) 0.49705(6) 0.0295(3) Uani 1 1 d U . .
C2' C 0.15797(6) 1.32718(13) 0.50703(7) 0.0323(3) Uani 1 1 d U . .
H2'A H 0.1945 1.3882 0.5149 0.039 Uiso 1 1 calc R . .
H2'B H 0.1704 1.2710 0.5468 0.039 Uiso 1 1 calc R . .
C3' C 0.14681(7) 1.24390(13) 0.44647(7) 0.0335(3) Uani 1 1 d U . .
H3'A H 0.1433 1.3000 0.4087 0.040 Uiso 1 1 calc R . .
H3'B H 0.1844 1.1846 0.4567 0.040 Uiso 1 1 calc R . .
C4' C 0.08476(6) 1.16608(12) 0.42751(6) 0.0279(3) Uani 1 1 d U . .
C5' C 0.07421(7) 1.05306(13) 0.39000(6) 0.0306(3) Uani 1 1 d U . .
H5' H 0.1056 1.0265 0.3742 0.037 Uiso 1 1 calc R . .
C6' C 0.01884(7) 0.97898(12) 0.37548(6) 0.0299(3) Uani 1 1 d U . .
C7' C -0.02816(6) 1.01338(12) 0.39840(6) 0.0282(3) Uani 1 1 d U . .
C8' C -0.01864(6) 1.12752(12) 0.43582(6) 0.0264(3) Uani 1 1 d U . .
C9' C 0.03731(6) 1.20366(12) 0.44894(6) 0.0262(3) Uani 1 1 d U . .
C10' C 0.10505(7) 1.47472(14) 0.56019(7) 0.0377(3) Uani 1 1 d U . .
H10D H 0.0651 1.5235 0.5526 0.057 Uiso 1 1 calc R . .
H10E H 0.1421 1.5348 0.5727 0.057 Uiso 1 1 calc R . .
H10F H 0.1136 1.4118 0.5961 0.057 Uiso 1 1 calc R . .
C11' C 0.07588(7) 1.49656(14) 0.43815(8) 0.0395(3) Uani 1 1 d U . .
H11D H 0.0360 1.5425 0.4332 0.059 Uiso 1 1 calc R . .
H11E H 0.0675 1.4474 0.3974 0.059 Uiso 1 1 calc R . .
H11F H 0.1110 1.5594 0.4459 0.059 Uiso 1 1 calc R . .
C12' C -0.08727(7) 0.92802(14) 0.38301(7) 0.0376(3) Uani 1 1 d U . .
H12D H -0.0813 0.8461 0.3637 0.056 Uiso 1 1 calc R . .
H12E H -0.1265 0.9722 0.3512 0.056 Uiso 1 1 calc R . .
H12F H -0.0924 0.9103 0.4242 0.056 Uiso 1 1 calc R . .
C13' C -0.06696(6) 1.16859(13) 0.46290(7) 0.0328(3) Uani 1 1 d U . .
H13D H -0.0803 1.0928 0.4810 0.049 Uiso 1 1 calc R . .
H13E H -0.1055 1.2069 0.4271 0.049 Uiso 1 1 calc R . .
H13F H -0.0466 1.2328 0.4983 0.049 Uiso 1 1 calc R . .

loop_
_atom_site_aniso_label
_atom_site_aniso_U_11
_atom_site_aniso_U_22
_atom_site_aniso_U_33
_atom_site_aniso_U_23
_atom_site_aniso_U_13
_atom_site_aniso_U_12
O1 0.0357(5) 0.0237(5) 0.0294(5) -0.0026(3) 0.0081(4) 0.0034(4)
O2 0.0533(7) 0.0301(5) 0.0347(5) 0.0027(4) 0.0134(5) 0.0141(4)
C1 0.0455(8) 0.0251(6) 0.0311(6) -0.0050(5) 0.0124(6) 0.0003(5)
C2 0.0461(8) 0.0282(7) 0.0334(7) -0.0048(5) 0.0078(6) -0.0053(6)
C3 0.0472(8) 0.0352(7) 0.0306(7) -0.0043(6) 0.0022(6) 0.0005(6)
C4 0.0371(7) 0.0285(6) 0.0263(6) -0.0010(5) 0.0093(5) 0.0014(5)
C5 0.0389(7) 0.0343(7) 0.0264(6) 0.0028(5) 0.0071(5) 0.0073(6)
C6 0.0391(7) 0.0267(6) 0.0299(6) 0.0036(5) 0.0163(5) 0.0071(5)
C7 0.0343(7) 0.0249(6) 0.0276(6) -0.0009(5) 0.0152(5) -0.0005(5)
C8 0.0273(6) 0.0259(6) 0.0263(6) 0.0002(5) 0.0120(5) -0.0007(5)
C9 0.0305(6) 0.0230(6) 0.0271(6) 0.0012(4) 0.0129(5) 0.0013(5)
C10 0.0565(10) 0.0269(7) 0.0476(9) -0.0051(6) 0.0091(7) 0.0063(6)
C11 0.0664(11) 0.0527(10) 0.0496(9) -0.0087(7) 0.0338(9) 0.0001(8)
C12 0.0508(9) 0.0271(7) 0.0387(7) -0.0051(6) 0.0106(6) 0.0017(6)
C13 0.0319(7) 0.0319(7) 0.0371(7) -0.0038(5) 0.0053(6) 0.0007(5)
O1' 0.0280(5) 0.0265(4) 0.0408(5) -0.0075(4) 0.0169(4) -0.0033(4)
O2' 0.0483(6) 0.0311(5) 0.0379(5) -0.0106(4) 0.0178(5) -0.0057(4)
C1' 0.0248(6) 0.0255(6) 0.0358(6) -0.0044(5) 0.0103(5) -0.0034(5)
C2' 0.0254(6) 0.0320(7) 0.0372(7) -0.0049(5) 0.0109(5) -0.0018(5)
C3' 0.0296(7) 0.0339(7) 0.0401(7) -0.0060(6) 0.0176(6) -0.0021(5)
C4' 0.0286(6) 0.0267(6) 0.0281(6) 0.0004(5) 0.0117(5) -0.0003(5)
C5' 0.0344(7) 0.0295(6) 0.0295(6) -0.0012(5) 0.0149(5) 0.0022(5)
C6' 0.0386(7) 0.0235(6) 0.0238(6) -0.0007(5) 0.0094(5) -0.0002(5)
C7' 0.0320(6) 0.0241(6) 0.0244(6) 0.0041(5) 0.0077(5) -0.0023(5)
C8' 0.0265(6) 0.0253(6) 0.0248(6) 0.0034(5) 0.0082(5) 0.0005(5)
C9' 0.0274(6) 0.0237(6) 0.0253(6) 0.0001(4) 0.0090(5) 0.0006(4)
C10' 0.0333(7) 0.0347(7) 0.0422(7) -0.0115(6) 0.0129(6) -0.0009(6)
C11' 0.0352(7) 0.0349(7) 0.0461(8) 0.0054(6) 0.0149(6) 0.0002(6)
C12' 0.0387(7) 0.0338(7) 0.0366(7) -0.0019(6) 0.0122(6) -0.0098(6)
C13' 0.0274(6) 0.0318(7) 0.0395(7) 0.0008(5) 0.0142(6) -0.0003(5)

loop_
_atom_type_symbol
_atom_type_description
_atom_type_scat_dispersion_real
_atom_type_scat_dispersion_imag
_atom_type_scat_source
C C 0.0033 0.0016 'International Tables Vol C Tables 4.2.6.8 and 6.1.1.4'
H H 0.0000 0.0000 'International Tables Vol C Tables 4.2.6.8 and 6.1.1.4'
O O 0.0106 0.0060 'International Tables Vol C Tables 4.2.6.8 and 6.1.1.4'

loop_
_geom_angle_atom_site_label_1
_geom_angle_atom_site_label_2
_geom_angle_atom_site_label_3
_geom_angle
_geom_angle_site_symmetry_1
_geom_angle_site_symmetry_3
_geom_angle_publ_flag
C9 O1 C1 116.98(10) . . ?
C6 O2 H2O 108.7(13) . . ?
O1 C1 C10 104.26(11) . . ?
O1 C1 C2 108.69(11) . . ?
C10 C1 C2 110.94(12) . . ?
O1 C1 C11 108.61(12) . . ?
C10 C1 C11 111.16(14) . . ?
C2 C1 C11 112.78(13) . . ?
C1 C2 C3 111.41(12) . . ?
C1 C2 H2A 109.3 . . ?
C3 C2 H2A 109.3 . . ?
C1 C2 H2B 109.3 . . ?
C3 C2 H2B 109.3 . . ?
H2A C2 H2B 108.0 . . ?
C4 C3 C2 110.59(11) . . ?
C4 C3 H3A 109.5 . . ?
C2 C3 H3A 109.5 . . ?
C4 C3 H3B 109.5 . . ?
C2 C3 H3B 109.5 . . ?
H3A C3 H3B 108.1 . . ?
C9 C4 C5 117.95(12) . . ?
C9 C4 C3 120.86(12) . . ?
C5 C4 C3 121.16(12) . . ?
C6 C5 C4 120.91(12) . . ?
C6 C5 H5 119.5 . . ?
C4 C5 H5 119.5 . . ?
C5 C6 O2 121.69(12) . . ?
C5 C6 C7 121.50(12) . . ?
O2 C6 C7 116.78(12) . . ?
C8 C7 C6 118.33(12) . . ?
C8 C7 C12 121.84(12) . . ?
C6 C7 C12 119.83(12) . . ?
C7 C8 C9 119.61(11) . . ?
C7 C8 C13 121.20(11) . . ?
C9 C8 C13 119.18(11) . . ?
O1 C9 C4 122.77(11) . . ?
O1 C9 C8 115.69(11) . . ?
C4 C9 C8 121.50(12) . . ?
C1 C10 H10A 109.5 . . ?
C1 C10 H10B 109.5 . . ?
H10A C10 H10B 109.5 . . ?
C1 C10 H10C 109.5 . . ?
H10A C10 H10C 109.5 . . ?
H10B C10 H10C 109.5 . . ?
C1 C11 H11A 109.5 . . ?
C1 C11 H11B 109.5 . . ?
H11A C11 H11B 109.5 . . ?
C1 C11 H11C 109.5 . . ?
H11A C11 H11C 109.5 . . ?
H11B C11 H11C 109.5 . . ?
C7 C12 H12A 109.5 . . ?
C7 C12 H12B 109.5 . . ?
H12A C12 H12B 109.5 . . ?
C7 C12 H12C 109.5 . . ?
H12A C12 H12C 109.5 . . ?
H12B C12 H12C 109.5 . . ?
C8 C13 H13A 109.5 . . ?
C8 C13 H13B 109.5 . . ?
H13A C13 H13B 109.5 . . ?
C8 C13 H13C 109.5 . . ?
H13A C13 H13C 109.5 . . ?
H13B C13 H13C 109.5 . . ?
C9' O1' C1' 118.97(9) . . ?
C6' O2' H2'O 108.2(12) . . ?
O1' C1' C10' 103.88(10) . . ?
O1' C1' C11' 108.87(10) . . ?
C10' C1' C11' 111.16(11) . . ?
O1' C1' C2' 109.47(10) . . ?
C10' C1' C2' 110.84(11) . . ?
C11' C1' C2' 112.25(11) . . ?
C3' C2' C1' 111.02(11) . . ?
C3' C2' H2'A 109.4 . . ?
C1' C2' H2'A 109.4 . . ?
C3' C2' H2'B 109.4 . . ?
C1' C2' H2'B 109.4 . . ?
H2'A C2' H2'B 108.0 . . ?
C4' C3' C2' 109.75(11) . . ?
C4' C3' H3'A 109.7 . . ?
C2' C3' H3'A 109.7 . . ?
C4' C3' H3'B 109.7 . . ?
C2' C3' H3'B 109.7 . . ?
H3'A C3' H3'B 108.2 . . ?
C9' C4' C5' 118.16(12) . . ?
C9' C4' C3' 120.60(11) . . ?
C5' C4' C3' 121.21(11) . . ?
C6' C5' C4' 120.98(12) . . ?
C6' C5' H5' 119.5 . . ?
C4' C5' H5' 119.5 . . ?
C5' C6' O2' 120.98(12) . . ?
C5' C6' C7' 121.45(12) . . ?
O2' C6' C7' 117.55(12) . . ?
C6' C7' C8' 118.38(11) . . ?
C6' C7' C12' 119.95(12) . . ?
C8' C7' C12' 121.67(12) . . ?
C7' C8' C9' 119.53(11) . . ?
C7' C8' C13' 120.89(11) . . ?
C9' C8' C13' 119.57(11) . . ?
O1' C9' C4' 122.90(11) . . ?
O1' C9' C8' 115.62(11) . . ?
C4' C9' C8' 121.44(11) . . ?
C1' C10' H10D 109.5 . . ?
C1' C10' H10E 109.5 . . ?
H10D C10' H10E 109.5 . . ?
C1' C10' H10F 109.5 . . ?
H10D C10' H10F 109.5 . . ?
H10E C10' H10F 109.5 . . ?
C1' C11' H11D 109.5 . . ?
C1' C11' H11E 109.5 . . ?
H11D C11' H11E 109.5 . . ?
C1' C11' H11F 109.5 . . ?
H11D C11' H11F 109.5 . . ?
H11E C11' H11F 109.5 . . ?
C7' C12' H12D 109.5 . . ?
C7' C12' H12E 109.5 . . ?
H12D C12' H12E 109.5 . . ?
C7' C12' H12F 109.5 . . ?
H12D C12' H12F 109.5 . . ?
H12E C12' H12F 109.5 . . ?
C8' C13' H13D 109.5 . . ?
C8' C13' H13E 109.5 . . ?
H13D C13' H13E 109.5 . . ?
C8' C13' H13F 109.5 . . ?
H13D C13' H13F 109.5 . . ?
H13E C13' H13F 109.5 . . ?

loop_
_geom_bond_atom_site_label_1
_geom_bond_atom_site_label_2
_geom_bond_distance
_geom_bond_site_symmetry_2
_geom_bond_publ_flag
O1 C9 1.3780(15) . ?
O1 C1 1.4522(15) . ?
O2 C6 1.3890(16) . ?
O2 H2O 0.82(2) . ?
C1 C10 1.518(2) . ?
C1 C2 1.520(2) . ?
C1 C11 1.522(2) . ?
C2 C3 1.522(2) . ?
C2 H2A 0.9900 . ?
C2 H2B 0.9900 . ?
C3 C4 1.5125(19) . ?
C3 H3A 0.9900 . ?
C3 H3B 0.9900 . ?
C4 C9 1.3939(18) . ?
C4 C5 1.3942(19) . ?
C5 C6 1.3767(19) . ?
C5 H5 0.9500 . ?
C6 C7 1.3985(18) . ?
C7 C8 1.3983(17) . ?
C7 C12 1.5034(18) . ?
C8 C9 1.4034(17) . ?
C8 C13 1.5054(18) . ?
C10 H10A 0.9800 . ?
C10 H10B 0.9800 . ?
C10 H10C 0.9800 . ?
C11 H11A 0.9800 . ?
C11 H11B 0.9800 . ?
C11 H11C 0.9800 . ?
C12 H12A 0.9800 . ?
C12 H12B 0.9800 . ?
C12 H12C 0.9800 . ?
C13 H13A 0.9800 . ?
C13 H13B 0.9800 . ?
C13 H13C 0.9800 . ?
O1' C9' 1.3792(15) . ?
O1' C1' 1.4559(15) . ?
O2' C6' 1.3895(15) . ?
O2' H2'O 0.858(19) . ?
C1' C10' 1.5133(19) . ?
C1' C11' 1.5232(19) . ?
C1' C2' 1.5293(18) . ?
C2' C3' 1.5199(18) . ?
C2' H2'A 0.9900 . ?
C2' H2'B 0.9900 . ?
C3' C4' 1.5089(18) . ?
C3' H3'A 0.9900 . ?
C3' H3'B 0.9900 . ?
C4' C9' 1.3907(18) . ?
C4' C5' 1.3915(18) . ?
C5' C6' 1.3789(19) . ?
C5' H5' 0.9500 . ?
C6' C7' 1.3950(19) . ?
C7' C8' 1.4021(18) . ?
C7' C12' 1.5094(18) . ?
C8' C9' 1.4061(17) . ?
C8' C13' 1.5036(18) . ?
C10' H10D 0.9800 . ?
C10' H10E 0.9800 . ?
C10' H10F 0.9800 . ?
C11' H11D 0.9800 . ?
C11' H11E 0.9800 . ?
C11' H11F 0.9800 . ?
C12' H12D 0.9800 . ?
C12' H12E 0.9800 . ?
C12' H12F 0.9800 . ?
C13' H13D 0.9800 . ?
C13' H13E 0.9800 . ?
C13' H13F 0.9800 . ?

loop_
_geom_hbond_atom_site_label_D
_geom_hbond_atom_site_label_H
_geom_hbond_atom_site_label_A
_geom_hbond_distance_DH
_geom_hbond_distance_HA
_geom_hbond_distance_DA
_geom_hbond_angle_DHA
_geom_hbond_site_symmetry_A
O2 H2O O2' 0.82(2) 1.93(2) 2.7376(15) 166.7(19) 2
O2' H2'O O2 0.86(2) 1.88(2) 2.7262(16) 167.1(18) .

loop_
_geom_torsion_atom_site_label_1
_geom_torsion_atom_site_label_2
_geom_torsion_atom_site_label_3
_geom_torsion_atom_site_label_4
_geom_torsion
_geom_torsion_site_symmetry_1
_geom_torsion_site_symmetry_2
_geom_torsion_site_symmetry_3
_geom_torsion_site_symmetry_4
_geom_torsion_publ_flag
C9 O1 C1 C10 -165.50(12) . . . . ?
C9 O1 C1 C2 -47.13(15) . . . . ?
C9 O1 C1 C11 75.90(15) . . . . ?
O1 C1 C2 C3 62.02(15) . . . . ?
C10 C1 C2 C3 176.09(12) . . . . ?
C11 C1 C2 C3 -58.46(16) . . . . ?
C1 C2 C3 C4 -43.63(17) . . . . ?
C2 C3 C4 C9 11.4(2) . . . . ?
C2 C3 C4 C5 -166.59(14) . . . . ?
C9 C4 C5 C6 -1.0(2) . . . . ?
C3 C4 C5 C6 177.07(13) . . . . ?
C4 C5 C6 O2 179.51(13) . . . . ?
C4 C5 C6 C7 -2.6(2) . . . . ?
C5 C6 C7 C8 2.63(19) . . . . ?
O2 C6 C7 C8 -179.35(11) . . . . ?
C5 C6 C7 C12 -177.70(13) . . . . ?
O2 C6 C7 C12 0.31(19) . . . . ?
C6 C7 C8 C9 0.82(18) . . . . ?
C12 C7 C8 C9 -178.84(12) . . . . ?
C6 C7 C8 C13 -178.32(12) . . . . ?
C12 C7 C8 C13 2.0(2) . . . . ?
C1 O1 C9 C4 15.15(17) . . . . ?
C1 O1 C9 C8 -167.21(11) . . . . ?
C5 C4 C9 O1 -178.00(12) . . . . ?
C3 C4 C9 O1 3.9(2) . . . . ?
C5 C4 C9 C8 4.5(2) . . . . ?
C3 C4 C9 C8 -173.57(13) . . . . ?
C7 C8 C9 O1 177.89(11) . . . . ?
C13 C8 C9 O1 -2.95(17) . . . . ?
C7 C8 C9 C4 -4.44(19) . . . . ?
C13 C8 C9 C4 174.72(12) . . . . ?
C9' O1' C1' C10' -156.11(11) . . . . ?
C9' O1' C1' C11' 85.37(13) . . . . ?
C9' O1' C1' C2' -37.68(14) . . . . ?
O1' C1' C2' C3' 59.61(14) . . . . ?
C10' C1' C2' C3' 173.62(11) . . . . ?
C11' C1' C2' C3' -61.41(15) . . . . ?
C1' C2' C3' C4' -50.07(15) . . . . ?
C2' C3' C4' C9' 20.00(17) . . . . ?
C2' C3' C4' C5' -158.05(12) . . . . ?
C9' C4' C5' C6' -1.19(19) . . . . ?
C3' C4' C5' C6' 176.90(12) . . . . ?
C4' C5' C6' O2' -179.07(11) . . . . ?
C4' C5' C6' C7' -0.8(2) . . . . ?
C5' C6' C7' C8' 1.28(18) . . . . ?
O2' C6' C7' C8' 179.61(11) . . . . ?
C5' C6' C7' C12' -178.40(12) . . . . ?
O2' C6' C7' C12' -0.06(17) . . . . ?
C6' C7' C8' C9' 0.21(17) . . . . ?
C12' C7' C8' C9' 179.88(11) . . . . ?
C6' C7' C8' C13' -178.95(11) . . . . ?
C12' C7' C8' C13' 0.72(18) . . . . ?
C1' O1' C9' C4' 7.39(17) . . . . ?
C1' O1' C9' C8' -174.88(10) . . . . ?
C5' C4' C9' O1' -179.70(11) . . . . ?
C3' C4' C9' O1' 2.20(19) . . . . ?
C5' C4' C9' C8' 2.69(18) . . . . ?
C3' C4' C9' C8' -175.41(11) . . . . ?
C7' C8' C9' O1' -179.99(10) . . . . ?
C13' C8' C9' O1' -0.83(16) . . . . ?
C7' C8' C9' C4' -2.22(18) . . . . ?
C13' C8' C9' C4' 176.94(12) . . . . ?
